data_2223135
loop_
_publ_author_name
'Aridoss, G.'
'Gayathri, D.'
'Velmurugan, D.'
'Kim, M. S.'
'Jeong, Yeon Tae'

_publ_section_title
;
 1-Chloroacetyl-2,6-bis(2-methoxyphenyl)-3,5-dimethylpiperidin-4-one
;
_journal_coeditor_code IS2452
_journal_issue 9
_journal_name_full 'Acta Crystallographica Section E'
_journal_page_first o2276
_journal_page_last o2277
_journal_paper_doi 10.1107/S1600536809033674
_journal_volume 65
_journal_year 2009
_chemical_formula_iupac 'C23 H26 Cl N O4'
_chemical_formula_moiety 'C23 H26 Cl N O4'
_chemical_formula_sum 'C23 H26 Cl N O4'
_chemical_formula_weight 415.90
_chemical_name_systematic
;
1-Chloroacetyl-2,6-bis(2-methoxyphenyl)-3,5-dimethylpiperidin-4-one
;
_space_group_IT_number 2
_symmetry_cell_setting triclinic
_symmetry_space_group_name_Hall '-P 1'
_symmetry_space_group_name_H-M 'P -1'
_atom_sites_solution_hydrogens geom
_atom_sites_solution_primary direct
_atom_sites_solution_secondary difmap
_audit_creation_method SHELXL-97
_cell_angle_alpha 71.6300(10)
_cell_angle_beta 68.4650(10)
_cell_angle_gamma 72.9030(10)
_cell_formula_units_Z 2
_cell_length_a 8.9921(6)
_cell_length_b 11.3725(8)
_cell_length_c 11.9373(8)
_cell_measurement_reflns_used 3104
_cell_measurement_temperature 293(2)
_cell_measurement_theta_max 28.00
_cell_measurement_theta_min 1.89
_cell_volume 1055.45(12)
_computing_cell_refinement 'SAINT (Bruker, 2001)'
_computing_data_collection 'SMART (Bruker, 2001)'
_computing_data_reduction 'SAINT (Bruker, 2001)'
_computing_molecular_graphics 'PLATON (Spek, 2009)'
_computing_publication_material 'SHELXL97 (Sheldrick, 2008) and PARST (Nardelli, 1995)'
_computing_structure_refinement 'SHELXL97 (Sheldrick, 2008)'
_computing_structure_solution 'SHELXS97 (Sheldrick, 2008)'
_diffrn_ambient_temperature 293(2)
_diffrn_measured_fraction_theta_full 0.954
_diffrn_measured_fraction_theta_max 0.907
_diffrn_measurement_device 'Bruker SMART APEX'
_diffrn_measurement_device_type 'Bruker SMART APEX CCD area-detector'
_diffrn_measurement_method \w
_diffrn_radiation_monochromator graphite
_diffrn_radiation_source 'fine-focus sealed tube'
_diffrn_radiation_type MoK\a
_diffrn_radiation_wavelength 0.71073
_diffrn_reflns_av_R_equivalents 0.0261
_diffrn_reflns_av_sigmaI/netI 0.0290
_diffrn_reflns_limit_h_max 11
_diffrn_reflns_limit_h_min -11
_diffrn_reflns_limit_k_max 14
_diffrn_reflns_limit_k_min -15
_diffrn_reflns_limit_l_max 15
_diffrn_reflns_limit_l_min -15
_diffrn_reflns_number 11114
_diffrn_reflns_theta_full 25.00
_diffrn_reflns_theta_max 28.00
_diffrn_reflns_theta_min 1.89
_diffrn_standards_number 0
_exptl_absorpt_coefficient_mu 0.210
_exptl_absorpt_correction_type none
_exptl_crystal_colour colourless
_exptl_crystal_density_diffrn 1.309
_exptl_crystal_density_method 'not measured'
_exptl_crystal_description block
_exptl_crystal_F_000 440
_exptl_crystal_size_max 0.27
_exptl_crystal_size_mid 0.22
_exptl_crystal_size_min 0.20
_refine_diff_density_max 0.269
_refine_diff_density_min -0.351
_refine_ls_extinction_method none
_refine_ls_goodness_of_fit_ref 1.054
_refine_ls_hydrogen_treatment constr
_refine_ls_matrix_type full
_refine_ls_number_parameters 266
_refine_ls_number_reflns 4603
_refine_ls_number_restraints 0
_refine_ls_restrained_S_all 1.054
_refine_ls_R_factor_all 0.0544
_refine_ls_R_factor_gt 0.0499
_refine_ls_shift/su_max 0.000
_refine_ls_shift/su_mean 0.000
_refine_ls_structure_factor_coef Fsqd
_refine_ls_weighting_details 'calc w=1/[\s^2^(Fo^2^)+(0.0778P)^2^+0.248P] where P=(Fo^2^+2Fc^2^)/3'
_refine_ls_weighting_scheme calc
_refine_ls_wR_factor_gt 0.1408
_refine_ls_wR_factor_ref 0.1453
_reflns_number_gt 4054
_reflns_number_total 4603
_reflns_threshold_expression I>2\s(I)
_cod_data_source_file is2452.cif
_cod_data_source_block I
_cod_depositor_comments
;
The following automatic conversions were performed:
'_symmetry_cell_setting' value 'Triclinic' changed to 'triclinic'
according to '/home/saulius/struct/CIF-dictionaries/cif_core.dic'
dictionary named 'cif_core.dic' version 2.4.1 from 2010-06-29.

Automatic conversion script
Id: cif_fix_enum 1527 2010-12-29 10:47:43Z saulius 

The following automatic conversions were performed:

'_symmetry_cell_setting' value 'Triclinic' changed to 'triclinic'
according to /home/saulius/struct/CIF-dictionaries/cif_core.dic
dictionary named 'cif_core.dic' version 2.4.1 from 2010-06-29.

Automatic conversion script
Id: cif_fix_values 1715 2011-07-08 13:25:40Z adriana 
;
_cod_database_code 2223135
_cod_database_fobs_code 2223135

loop_
_symmetry_equiv_pos_as_xyz
'x, y, z'
'-x, -y, -z'

loop_
_atom_site_type_symbol
_atom_site_label
_atom_site_fract_x
_atom_site_fract_y
_atom_site_fract_z
_atom_site_U_iso_or_equiv
_atom_site_adp_type
_atom_site_calc_flag
_atom_site_refinement_flags
_atom_site_occupancy
_atom_site_disorder_assembly
_atom_site_disorder_group
C C1 0.62492(17) 0.76769(12) 0.18450(12) 0.0365(3) Uani d . 1 . .
H H1 0.5887 0.7813 0.1125 0.044 Uiso calc R 1 . .
C C2 0.75304(18) 0.84927(13) 0.14741(13) 0.0409(3) Uani d . 1 . .
H H2 0.7983 0.8264 0.2164 0.049 Uiso calc R 1 . .
C C3 0.6724(2) 0.98870(15) 0.13142(15) 0.0493(4) Uani d . 1 . .
C C4 0.51873(19) 1.02296(13) 0.23286(14) 0.0435(3) Uani d . 1 . .
H H4 0.5333 1.0870 0.2648 0.052 Uiso calc R 1 . .
C C5 0.47941(17) 0.90843(12) 0.34028(13) 0.0376(3) Uani d . 1 . .
H H5 0.3655 0.9344 0.3879 0.045 Uiso calc R 1 . .
C C6 0.33625(18) 0.76953(14) 0.31911(14) 0.0415(3) Uani d . 1 . .
C C7 0.3312(2) 0.6876(2) 0.2420(2) 0.0677(5) Uani d . 1 . .
H H7A 0.4139 0.6108 0.2494 0.081 Uiso calc R 1 . .
H H7B 0.3572 0.7327 0.1556 0.081 Uiso calc R 1 . .
C C8 0.70453(17) 0.62802(13) 0.21844(13) 0.0391(3) Uani d . 1 . .
C C9 0.7535(2) 0.57969(14) 0.32461(14) 0.0457(3) Uani d . 1 . .
H H9 0.7322 0.6323 0.3769 0.055 Uiso calc R 1 . .
C C10 0.8335(2) 0.45490(16) 0.35465(17) 0.0557(4) Uani d . 1 . .
H H10 0.8653 0.4242 0.4261 0.067 Uiso calc R 1 . .
C C11 0.8647(2) 0.37779(16) 0.27738(19) 0.0609(5) Uani d . 1 . .
H H11 0.9186 0.2942 0.2968 0.073 Uiso calc R 1 . .
C C12 0.8177(2) 0.42187(16) 0.17127(19) 0.0591(4) Uani d . 1 . .
H H12 0.8392 0.3681 0.1201 0.071 Uiso calc R 1 . .
C C13 0.73780(19) 0.54777(15) 0.14083(15) 0.0465(3) Uani d . 1 . .
C C14 0.7241(3) 0.5234(2) -0.0467(2) 0.0764(6) Uani d . 1 . .
H H14A 0.8404 0.4997 -0.0800 0.115 Uiso calc R 1 . .
H H14B 0.6782 0.5702 -0.1128 0.115 Uiso calc R 1 . .
H H14C 0.6792 0.4486 -0.0045 0.115 Uiso calc R 1 . .
C C15 0.8945(2) 0.82148(18) 0.03379(16) 0.0550(4) Uani d . 1 . .
H H15A 0.8536 0.8374 -0.0345 0.083 Uiso calc R 1 . .
H H15B 0.9488 0.7345 0.0516 0.083 Uiso calc R 1 . .
H H15C 0.9704 0.8751 0.0128 0.083 Uiso calc R 1 . .
C C16 0.3767(2) 1.08034(17) 0.17668(17) 0.0568(4) Uani d . 1 . .
H H16A 0.4010 1.1535 0.1113 0.085 Uiso calc R 1 . .
H H16B 0.2784 1.1045 0.2397 0.085 Uiso calc R 1 . .
H H16C 0.3621 1.0188 0.1440 0.085 Uiso calc R 1 . .
C C17 0.57351(18) 0.85534(13) 0.43542(13) 0.0380(3) Uani d . 1 . .
C C18 0.51132(19) 0.76226(14) 0.53789(13) 0.0431(3) Uani d . 1 . .
H H18 0.4129 0.7432 0.5475 0.052 Uiso calc R 1 . .
C C19 0.5920(2) 0.69789(16) 0.62510(15) 0.0516(4) Uani d . 1 . .
H H19 0.5477 0.6372 0.6930 0.062 Uiso calc R 1 . .
C C20 0.7387(2) 0.72462(17) 0.61039(16) 0.0541(4) Uani d . 1 . .
H H20 0.7966 0.6782 0.6662 0.065 Uiso calc R 1 . .
C C21 0.8006(2) 0.81951(16) 0.51375(15) 0.0491(4) Uani d . 1 . .
H H21 0.8982 0.8386 0.5060 0.059 Uiso calc R 1 . .
C C22 0.71660(18) 0.88681(13) 0.42754(13) 0.0400(3) Uani d . 1 . .
C C23 0.9135(3) 1.0185(2) 0.3189(2) 0.0691(5) Uani d . 1 . .
H H23A 0.9001 1.0448 0.3915 0.104 Uiso calc R 1 . .
H H23B 0.9348 1.0872 0.2475 0.104 Uiso calc R 1 . .
H H23C 1.0034 0.9479 0.3092 0.104 Uiso calc R 1 . .
N N1 0.48009(14) 0.80640(11) 0.28696(11) 0.0365(3) Uani d . 1 . .
O O1 0.21671(13) 0.80127(12) 0.40297(11) 0.0529(3) Uani d . 1 . .
O O2 0.68636(18) 0.59924(13) 0.03773(12) 0.0640(4) Uani d . 1 . .
O O3 0.7251(2) 1.06760(13) 0.04061(15) 0.0806(5) Uani d . 1 . .
O O4 0.76967(14) 0.98287(11) 0.33137(11) 0.0502(3) Uani d . 1 . .
Cl Cl1 0.14021(6) 0.64709(5) 0.28760(5) 0.06999(18) Uani d . 1 . .

loop_
_atom_site_aniso_label
_atom_site_aniso_U_11
_atom_site_aniso_U_22
_atom_site_aniso_U_33
_atom_site_aniso_U_12
_atom_site_aniso_U_13
_atom_site_aniso_U_23
C1 0.0373(7) 0.0359(6) 0.0342(6) -0.0015(5) -0.0113(5) -0.0103(5)
C2 0.0401(7) 0.0400(7) 0.0398(7) -0.0062(6) -0.0100(6) -0.0097(5)
C3 0.0534(9) 0.0401(7) 0.0506(8) -0.0103(7) -0.0156(7) -0.0050(6)
C4 0.0497(8) 0.0330(6) 0.0496(8) -0.0015(6) -0.0221(7) -0.0102(6)
C5 0.0380(7) 0.0351(6) 0.0411(7) 0.0000(5) -0.0148(6) -0.0141(5)
C6 0.0367(7) 0.0406(7) 0.0468(7) -0.0039(5) -0.0136(6) -0.0123(6)
C7 0.0475(9) 0.0809(13) 0.0896(14) -0.0185(9) -0.0085(9) -0.0493(11)
C8 0.0366(7) 0.0360(7) 0.0405(7) -0.0016(5) -0.0091(6) -0.0116(5)
C9 0.0485(8) 0.0411(7) 0.0434(7) -0.0006(6) -0.0147(6) -0.0111(6)
C10 0.0561(10) 0.0452(8) 0.0555(9) -0.0002(7) -0.0205(8) -0.0028(7)
C11 0.0588(10) 0.0362(8) 0.0769(12) 0.0015(7) -0.0197(9) -0.0103(8)
C12 0.0591(10) 0.0432(8) 0.0741(11) -0.0007(7) -0.0146(9) -0.0279(8)
C13 0.0449(8) 0.0453(8) 0.0484(8) -0.0033(6) -0.0105(6) -0.0194(6)
C14 0.0947(16) 0.0851(14) 0.0634(12) -0.0154(12) -0.0221(11) -0.0406(11)
C15 0.0466(9) 0.0614(10) 0.0490(9) -0.0118(7) -0.0026(7) -0.0154(7)
C16 0.0626(11) 0.0490(9) 0.0594(10) 0.0032(8) -0.0331(9) -0.0098(7)
C17 0.0393(7) 0.0368(6) 0.0383(7) -0.0021(5) -0.0119(6) -0.0139(5)
C18 0.0432(8) 0.0455(7) 0.0399(7) -0.0105(6) -0.0098(6) -0.0111(6)
C19 0.0613(10) 0.0489(8) 0.0395(7) -0.0107(7) -0.0135(7) -0.0059(6)
C20 0.0576(10) 0.0576(9) 0.0464(8) -0.0006(8) -0.0244(7) -0.0109(7)
C21 0.0462(8) 0.0541(9) 0.0503(8) -0.0037(7) -0.0206(7) -0.0154(7)
C22 0.0411(7) 0.0388(7) 0.0406(7) -0.0053(6) -0.0115(6) -0.0134(5)
C23 0.0613(11) 0.0673(12) 0.0800(13) -0.0300(9) -0.0246(10) 0.0006(10)
N1 0.0355(6) 0.0358(5) 0.0386(6) -0.0020(4) -0.0116(5) -0.0134(4)
O1 0.0377(6) 0.0646(7) 0.0567(7) -0.0090(5) -0.0075(5) -0.0240(6)
O2 0.0806(9) 0.0622(7) 0.0563(7) 0.0056(7) -0.0293(7) -0.0315(6)
O3 0.0860(11) 0.0505(7) 0.0731(9) -0.0167(7) -0.0029(8) 0.0063(6)
O4 0.0521(7) 0.0488(6) 0.0535(6) -0.0188(5) -0.0211(5) -0.0029(5)
Cl1 0.0555(3) 0.0834(4) 0.0871(4) -0.0249(2) -0.0184(2) -0.0350(3)

loop_
_atom_type_symbol
_atom_type_description
_atom_type_scat_dispersion_real
_atom_type_scat_dispersion_imag
_atom_type_scat_source
C C 0.0033 0.0016 'International Tables Vol C Tables 4.2.6.8 and 6.1.1.4'
H H 0.0000 0.0000 'International Tables Vol C Tables 4.2.6.8 and 6.1.1.4'
N N 0.0061 0.0033 'International Tables Vol C Tables 4.2.6.8 and 6.1.1.4'
O O 0.0106 0.0060 'International Tables Vol C Tables 4.2.6.8 and 6.1.1.4'
Cl Cl 0.1484 0.1585 'International Tables Vol C Tables 4.2.6.8 and 6.1.1.4'

loop_
_geom_angle_atom_site_label_1
_geom_angle_atom_site_label_2
_geom_angle_atom_site_label_3
_geom_angle_site_symmetry_1
_geom_angle_site_symmetry_3
_geom_angle
_geom_angle_publ_flag
N1 C1 C8 . . 112.28(11) ?
N1 C1 C2 . . 110.76(11) ?
C8 C1 C2 . . 109.21(11) ?
N1 C1 H1 . . 108.2 ?
C8 C1 H1 . . 108.2 ?
C2 C1 H1 . . 108.2 ?
C3 C2 C15 . . 112.61(13) ?
C3 C2 C1 . . 110.45(12) ?
C15 C2 C1 . . 111.99(12) ?
C3 C2 H2 . . 107.2 ?
C15 C2 H2 . . 107.2 ?
C1 C2 H2 . . 107.2 ?
O3 C3 C4 . . 121.64(15) ?
O3 C3 C2 . . 122.00(16) ?
C4 C3 C2 . . 116.32(13) ?
C3 C4 C5 . . 112.21(11) ?
C3 C4 C16 . . 108.41(13) ?
C5 C4 C16 . . 110.13(14) ?
C3 C4 H4 . . 108.7 ?
C5 C4 H4 . . 108.7 ?
C16 C4 H4 . . 108.7 ?
N1 C5 C17 . . 110.48(10) ?
N1 C5 C4 . . 107.60(11) ?
C17 C5 C4 . . 121.40(12) ?
N1 C5 H5 . . 105.4 ?
C17 C5 H5 . . 105.4 ?
C4 C5 H5 . . 105.4 ?
O1 C6 N1 . . 122.87(14) ?
O1 C6 C7 . . 121.45(14) ?
N1 C6 C7 . . 115.66(13) ?
C6 C7 Cl1 . . 112.67(13) ?
C6 C7 H7A . . 109.1 ?
Cl1 C7 H7A . . 109.1 ?
C6 C7 H7B . . 109.1 ?
Cl1 C7 H7B . . 109.1 ?
H7A C7 H7B . . 107.8 ?
C9 C8 C13 . . 118.37(13) ?
C9 C8 C1 . . 120.37(12) ?
C13 C8 C1 . . 121.17(13) ?
C10 C9 C8 . . 121.73(15) ?
C10 C9 H9 . . 119.1 ?
C8 C9 H9 . . 119.1 ?
C11 C10 C9 . . 118.96(16) ?
C11 C10 H10 . . 120.5 ?
C9 C10 H10 . . 120.5 ?
C10 C11 C12 . . 121.17(15) ?
C10 C11 H11 . . 119.4 ?
C12 C11 H11 . . 119.4 ?
C11 C12 C13 . . 119.81(16) ?
C11 C12 H12 . . 120.1 ?
C13 C12 H12 . . 120.1 ?
O2 C13 C8 . . 116.34(13) ?
O2 C13 C12 . . 123.70(15) ?
C8 C13 C12 . . 119.96(15) ?
O2 C14 H14A . . 109.5 ?
O2 C14 H14B . . 109.5 ?
H14A C14 H14B . . 109.5 ?
O2 C14 H14C . . 109.5 ?
H14A C14 H14C . . 109.5 ?
H14B C14 H14C . . 109.5 ?
C2 C15 H15A . . 109.5 ?
C2 C15 H15B . . 109.5 ?
H15A C15 H15B . . 109.5 ?
C2 C15 H15C . . 109.5 ?
H15A C15 H15C . . 109.5 ?
H15B C15 H15C . . 109.5 ?
C4 C16 H16A . . 109.5 ?
C4 C16 H16B . . 109.5 ?
H16A C16 H16B . . 109.5 ?
C4 C16 H16C . . 109.5 ?
H16A C16 H16C . . 109.5 ?
H16B C16 H16C . . 109.5 ?
C22 C17 C18 . . 117.60(13) ?
C22 C17 C5 . . 126.74(13) ?
C18 C17 C5 . . 115.61(13) ?
C19 C18 C17 . . 121.83(15) ?
C19 C18 H18 . . 119.1 ?
C17 C18 H18 . . 119.1 ?
C20 C19 C18 . . 119.29(15) ?
C20 C19 H19 . . 120.4 ?
C18 C19 H19 . . 120.4 ?
C19 C20 C21 . . 120.68(15) ?
C19 C20 H20 . . 119.7 ?
C21 C20 H20 . . 119.7 ?
C20 C21 C22 . . 119.85(16) ?
C20 C21 H21 . . 120.1 ?
C22 C21 H21 . . 120.1 ?
O4 C22 C21 . . 122.75(14) ?
O4 C22 C17 . . 116.74(13) ?
C21 C22 C17 . . 120.49(14) ?
O4 C23 H23A . . 109.5 ?
O4 C23 H23B . . 109.5 ?
H23A C23 H23B . . 109.5 ?
O4 C23 H23C . . 109.5 ?
H23A C23 H23C . . 109.5 ?
H23B C23 H23C . . 109.5 ?
C6 N1 C5 . . 117.12(11) ?
C6 N1 C1 . . 122.55(11) ?
C5 N1 C1 . . 119.22(11) ?
C13 O2 C14 . . 118.37(15) ?
C22 O4 C23 . . 119.13(13) ?

loop_
_geom_bond_atom_site_label_1
_geom_bond_atom_site_label_2
_geom_bond_site_symmetry_2
_geom_bond_distance
_geom_bond_publ_flag
C1 N1 . 1.4896(17) ?
C1 C8 . 1.5291(18) ?
C1 C2 . 1.542(2) ?
C1 H1 . 0.9800 ?
C2 C3 . 1.520(2) ?
C2 C15 . 1.525(2) ?
C2 H2 . 0.9800 ?
C3 O3 . 1.210(2) ?
C3 C4 . 1.510(2) ?
C4 C5 . 1.533(2) ?
C4 C16 . 1.539(2) ?
C4 H4 . 0.9800 ?
C5 N1 . 1.4866(17) ?
C5 C17 . 1.5308(18) ?
C5 H5 . 0.9800 ?
C6 O1 . 1.2238(18) ?
C6 N1 . 1.3598(19) ?
C6 C7 . 1.521(2) ?
C7 Cl1 . 1.755(2) ?
C7 H7A . 0.9700 ?
C7 H7B . 0.9700 ?
C8 C9 . 1.390(2) ?
C8 C13 . 1.396(2) ?
C9 C10 . 1.389(2) ?
C9 H9 . 0.9300 ?
C10 C11 . 1.369(3) ?
C10 H10 . 0.9300 ?
C11 C12 . 1.379(3) ?
C11 H11 . 0.9300 ?
C12 C13 . 1.399(2) ?
C12 H12 . 0.9300 ?
C13 O2 . 1.370(2) ?
C14 O2 . 1.414(2) ?
C14 H14A . 0.9600 ?
C14 H14B . 0.9600 ?
C14 H14C . 0.9600 ?
C15 H15A . 0.9600 ?
C15 H15B . 0.9600 ?
C15 H15C . 0.9600 ?
C16 H16A . 0.9600 ?
C16 H16B . 0.9600 ?
C16 H16C . 0.9600 ?
C17 C22 . 1.397(2) ?
C17 C18 . 1.400(2) ?
C18 C19 . 1.381(2) ?
C18 H18 . 0.9300 ?
C19 C20 . 1.377(3) ?
C19 H19 . 0.9300 ?
C20 C21 . 1.379(3) ?
C20 H20 . 0.9300 ?
C21 C22 . 1.397(2) ?
C21 H21 . 0.9300 ?
C22 O4 . 1.3612(18) ?
C23 O4 . 1.410(2) ?
C23 H23A . 0.9600 ?
C23 H23B . 0.9600 ?
C23 H23C . 0.9600 ?

loop_
_geom_hbond_atom_site_label_D
_geom_hbond_atom_site_label_H
_geom_hbond_atom_site_label_A
_geom_hbond_site_symmetry_A
_geom_hbond_distance_DH
_geom_hbond_distance_HA
_geom_hbond_distance_DA
_geom_hbond_angle_DHA
C23 H23C O1 1_655 0.96 2.50 3.321(3) 144
C9 H9 Cg 1_555 0.93 2.69 3.621(2) 177

loop_
_geom_torsion_atom_site_label_1
_geom_torsion_atom_site_label_2
_geom_torsion_atom_site_label_3
_geom_torsion_atom_site_label_4
_geom_torsion_site_symmetry_1
_geom_torsion_site_symmetry_2
_geom_torsion_site_symmetry_3
_geom_torsion_site_symmetry_4
_geom_torsion
_geom_torsion_publ_flag
N1 C1 C2 C3 . . . . -47.55(15) ?
C8 C1 C2 C3 . . . . -171.71(12) ?
N1 C1 C2 C15 . . . . -173.93(12) ?
C8 C1 C2 C15 . . . . 61.92(15) ?
C15 C2 C3 O3 . . . . -4.8(2) ?
C1 C2 C3 O3 . . . . -130.78(19) ?
C15 C2 C3 C4 . . . . 172.96(14) ?
C1 C2 C3 C4 . . . . 46.93(18) ?
O3 C3 C4 C5 . . . . -177.97(18) ?
C2 C3 C4 C5 . . . . 4.31(19) ?
O3 C3 C4 C16 . . . . 60.2(2) ?
C2 C3 C4 C16 . . . . -117.54(16) ?
C3 C4 C5 N1 . . . . -52.29(16) ?
C16 C4 C5 N1 . . . . 68.57(14) ?
C3 C4 C5 C17 . . . . 76.29(16) ?
C16 C4 C5 C17 . . . . -162.84(12) ?
O1 C6 C7 Cl1 . . . . 0.0(2) ?
N1 C6 C7 Cl1 . . . . -178.78(13) ?
N1 C1 C8 C9 . . . . -54.71(18) ?
C2 C1 C8 C9 . . . . 68.55(17) ?
N1 C1 C8 C13 . . . . 128.78(15) ?
C2 C1 C8 C13 . . . . -107.96(16) ?
C13 C8 C9 C10 . . . . -0.1(2) ?
C1 C8 C9 C10 . . . . -176.73(15) ?
C8 C9 C10 C11 . . . . 0.0(3) ?
C9 C10 C11 C12 . . . . -0.2(3) ?
C10 C11 C12 C13 . . . . 0.5(3) ?
C9 C8 C13 O2 . . . . 179.59(15) ?
C1 C8 C13 O2 . . . . -3.8(2) ?
C9 C8 C13 C12 . . . . 0.4(2) ?
C1 C8 C13 C12 . . . . 176.96(15) ?
C11 C12 C13 O2 . . . . -179.72(18) ?
C11 C12 C13 C8 . . . . -0.6(3) ?
N1 C5 C17 C22 . . . . 116.22(15) ?
C4 C5 C17 C22 . . . . -11.1(2) ?
N1 C5 C17 C18 . . . . -61.14(16) ?
C4 C5 C17 C18 . . . . 171.55(12) ?
C22 C17 C18 C19 . . . . -3.6(2) ?
C5 C17 C18 C19 . . . . 173.98(13) ?
C17 C18 C19 C20 . . . . -0.8(2) ?
C18 C19 C20 C21 . . . . 3.7(3) ?
C19 C20 C21 C22 . . . . -2.0(2) ?
C20 C21 C22 O4 . . . . 178.85(14) ?
C20 C21 C22 C17 . . . . -2.6(2) ?
C18 C17 C22 O4 . . . . -176.08(12) ?
C5 C17 C22 O4 . . . . 6.6(2) ?
C18 C17 C22 C21 . . . . 5.3(2) ?
C5 C17 C22 C21 . . . . -171.99(13) ?
O1 C6 N1 C5 . . . . -12.0(2) ?
C7 C6 N1 C5 . . . . 166.80(14) ?
O1 C6 N1 C1 . . . . -179.81(13) ?
C7 C6 N1 C1 . . . . -1.0(2) ?
C17 C5 N1 C6 . . . . 109.92(14) ?
C4 C5 N1 C6 . . . . -115.50(13) ?
C17 C5 N1 C1 . . . . -81.81(14) ?
C4 C5 N1 C1 . . . . 52.77(15) ?
C8 C1 N1 C6 . . . . -72.11(16) ?
C2 C1 N1 C6 . . . . 165.51(12) ?
C8 C1 N1 C5 . . . . 120.29(13) ?
C2 C1 N1 C5 . . . . -2.09(15) ?
C8 C13 O2 C14 . . . . 177.07(18) ?
C12 C13 O2 C14 . . . . -3.7(3) ?
C21 C22 O4 C23 . . . . -1.4(2) ?
C17 C22 O4 C23 . . . . -179.98(15) ?
